data_7225540
loop_
_publ_author_name
'Banik, Rupak'
'Roy, Subhadip'
'Kirillov, Alexander M.'
'Bauza, Antonio'
'Frontera, Antonio'
'Rodr\'iguez-Di\'eguez, Antonio'
'Salas, Juan M.'
'Maniukiewicz, Waldemar'
'Das, Saroj Kr.'
'Das, Subrata'

_publ_section_title
;
 Two mixed-ligand cadmium(ii) compounds bearing 5-nitrosopyrimidine and
 N-donor aromatic blocks: self-assembly generation, structural and
 topological features, DFT studies, and Hirshfeld surface analysis
;
_journal_issue 30
_journal_name_full CrystEngComm
_journal_page_first 5647
_journal_paper_doi 10.1039/C6CE00989A
_journal_volume 18
_journal_year 2016
_chemical_formula_moiety 'C30 H20 Cd2 N16 O16, 2(C H4 O)'
_chemical_formula_sum 'C32 H28 Cd2 N16 O18'
_chemical_formula_weight 1149.50
_chemical_name_systematic
;
 ?
;
_space_group_crystal_system triclinic
_space_group_IT_number 2
_space_group_name_Hall '-P 1'
_space_group_name_H-M_alt 'P -1'
_symmetry_space_group_name_Hall '-P 1'
_symmetry_space_group_name_H-M 'P -1'
_atom_sites_solution_hydrogens mixed
_atom_sites_solution_primary iterative
_audit_creation_date 2014-06-25
_audit_creation_method
;
Olex2 1.2-ac21
(compiled 2014.06.23 svn.r2946 for OlexSys, GUI svn.r3563)
;
_audit_update_record
;
2016-04-26 deposited with the CCDC.
2016-06-13 downloaded from the CCDC.
;
_cell_angle_alpha 95.426(3)
_cell_angle_beta 105.576(3)
_cell_angle_gamma 95.516(3)
_cell_formula_units_Z 1
_cell_length_a 8.7461(7)
_cell_length_b 10.5696(8)
_cell_length_c 11.8018(9)
_cell_measurement_reflns_used 3326
_cell_measurement_temperature 296(2)
_cell_measurement_theta_max 30.134
_cell_measurement_theta_min 2.487
_cell_volume 1037.78(14)
_computing_cell_refinement 'Bruker SMART'
_computing_data_collection 'Bruker SMART'
_computing_data_reduction 'Bruker SAINT'
_computing_molecular_graphics 'Olex2 (Dolomanov et al., 2009)'
_computing_publication_material 'Olex2 (Dolomanov et al., 2009)'
_computing_structure_refinement 'ShelXL (Sheldrick, 2008)'
_computing_structure_solution 'olex2.solve (Bourhis et al., 2013)'
_diffrn_ambient_temperature 296.00
_diffrn_measured_fraction_theta_full 0.989
_diffrn_measured_fraction_theta_max 0.975
_diffrn_measurement_device_type 'Bruker APEXII CCD area-detector'
_diffrn_measurement_method 'phi and omega scans'
_diffrn_radiation_type MoK\a
_diffrn_radiation_wavelength 0.71073
_diffrn_reflns_av_R_equivalents 0.0256
_diffrn_reflns_av_unetI/netI 0.0218
_diffrn_reflns_Laue_measured_fraction_full 0.989
_diffrn_reflns_Laue_measured_fraction_max 0.975
_diffrn_reflns_limit_h_max 12
_diffrn_reflns_limit_h_min -12
_diffrn_reflns_limit_k_max 14
_diffrn_reflns_limit_k_min -14
_diffrn_reflns_limit_l_max 16
_diffrn_reflns_limit_l_min -16
_diffrn_reflns_number 20985
_diffrn_reflns_point_group_measured_fraction_full 0.989
_diffrn_reflns_point_group_measured_fraction_max 0.975
_diffrn_reflns_theta_full 26.000
_diffrn_reflns_theta_max 30.134
_diffrn_reflns_theta_min 2.487
_exptl_absorpt_coefficient_mu 1.122
_exptl_absorpt_correction_T_max 0.732
_exptl_absorpt_correction_T_min 0.632
_exptl_absorpt_correction_type multi-scan
_exptl_absorpt_process_details 'Bruker SADABS'
_exptl_crystal_colour orange
_exptl_crystal_density_diffrn 1.839
_exptl_crystal_description plate
_exptl_crystal_F_000 572
_exptl_crystal_size_max 0.40
_exptl_crystal_size_mid 0.32
_exptl_crystal_size_min 0.28
_refine_diff_density_max 1.226
_refine_diff_density_min -0.468
_refine_diff_density_rms 0.091
_refine_ls_extinction_coef 0.0030(8)
_refine_ls_extinction_expression Fc^*^=kFc[1+0.001xFc^2^\l^3^/sin(2\q)]^-1/4^
_refine_ls_extinction_method SHELXL
_refine_ls_goodness_of_fit_ref 1.114
_refine_ls_hydrogen_treatment constr
_refine_ls_matrix_type full
_refine_ls_number_parameters 307
_refine_ls_number_reflns 5993
_refine_ls_number_restraints 0
_refine_ls_restrained_S_all 1.114
_refine_ls_R_factor_all 0.0285
_refine_ls_R_factor_gt 0.0271
_refine_ls_shift/su_max 0.001
_refine_ls_shift/su_mean 0.000
_refine_ls_structure_factor_coef Fsqd
_refine_ls_weighting_details
;
 w=1/[\s^2^(Fo^2^)+(0.0400P)^2^+0.8600P]
 where P=(Fo^2^+2Fc^2^)/3
;
_refine_ls_weighting_scheme calc
_refine_ls_wR_factor_gt 0.0782
_refine_ls_wR_factor_ref 0.0793
_reflns_Friedel_coverage 0.000
_reflns_number_gt 5730
_reflns_number_total 5993
_reflns_threshold_expression 'I > 2\s(I)'
_cod_data_source_file c6ce00989a2.cif
_cod_data_source_block r40
_cod_depositor_comments 'Adding full bibliography for 7225540--7225541.cif.'
_cod_database_code 7225540
_shelxl_version_number 2013-2
_shelx_space_group_comment
;
The symmetry employed for this shelxl refinement is uniquely defined
by the following loop, which should always be used as a source of
symmetry information in preference to the above space-group names.
They are only intended as comments.
;
_olex2_refinement_description
;
1. Fixed Uiso
 At 1.2 times of:
  All C(H) groups, All N(H) groups
 At 1.5 times of:
  All C(H,H,H) groups, All O(H,H) groups
2. Rigid body (RIGU) restrains
 O1S, C1SB
 with sigma for 1-2 distances of 0.001 and sigma for 1-3 distances of 0.001
3. Others
 Fixed Sof: H1SA(0.5) H1S(0.5) C1SB(0.5) H1SB(0.5) H1SC(0.5) H1SD(0.5)
 C1SA(0.5) H1SE(0.5) H1SF(0.5) H1SG(0.5)
4.a Riding coordinates:
 C1SB(H1SB,H1SC,H1SD), C1SA(H1SE,H1SF,H1SG)
4.b Aromatic/amide H refined with riding coordinates:
 N11(H11), N12(H12), N21(H21), N22(H22), N31(H31), C30(H30), C32(H32),
 C33(H33), C34(H34), C35(H35)
4.c Tetrahedral OH refined with riding coordinates:
 O1S(H1SA), O1S(H1S)
;
_olex2_submission_special_instructions 'No special instructions were received'

loop_
_space_group_symop_operation_xyz
'x, y, z'
'-x, -y, -z'

loop_
_atom_site_label
_atom_site_type_symbol
_atom_site_fract_x
_atom_site_fract_y
_atom_site_fract_z
_atom_site_U_iso_or_equiv
_atom_site_adp_type
_atom_site_occupancy
_atom_site_site_symmetry_order
_atom_site_calc_flag
_atom_site_refinement_flags_posn
_atom_site_refinement_flags_occupancy
_atom_site_disorder_assembly
_atom_site_disorder_group
Cd Cd 0.12079(2) 0.90020(2) 0.42339(2) 0.02364(6) Uani 1 1 d . . . .
O10 O 0.38493(18) 0.86998(17) 0.50976(13) 0.0323(3) Uani 1 1 d . . . .
O11 O 0.1198(2) 1.04701(19) 0.68209(15) 0.0389(4) Uani 1 1 d . . . .
O12 O 0.3317(2) 1.0161(2) 0.88777(15) 0.0485(5) Uani 1 1 d . . . .
O13 O 0.7674(2) 0.8410(2) 0.84452(16) 0.0430(4) Uani 1 1 d . . . .
O20 O 0.3755(2) 1.35675(17) 0.45538(19) 0.0439(5) Uani 1 1 d . . . .
O21 O 0.1713(2) 1.13603(15) 0.42967(17) 0.0380(4) Uani 1 1 d . . . .
O22 O -0.0718(2) 1.32953(17) 0.61054(17) 0.0380(4) Uani 1 1 d . . . .
O23 O 0.3004(3) 1.67745(18) 0.7065(2) 0.0549(6) Uani 1 1 d . . . .
N10 N 0.2049(2) 0.98554(18) 0.62871(15) 0.0270(3) Uani 1 1 d . . . .
N11 N 0.5496(2) 0.9311(2) 0.86358(16) 0.0321(4) Uani 1 1 d . . . .
H11 H 0.5883 0.9400 0.9394 0.038 Uiso 1 1 calc R . . .
N12 N 0.5785(2) 0.86569(18) 0.67760(15) 0.0265(3) Uani 1 1 d . . . .
H12 H 0.6379 0.8383 0.6356 0.032 Uiso 1 1 calc R . . .
N20 N 0.0972(2) 1.20004(17) 0.49023(17) 0.0293(4) Uani 1 1 d . . . .
N21 N 0.1109(2) 1.50479(18) 0.65253(19) 0.0340(4) Uani 1 1 d . . . .
H21 H 0.0534 1.5422 0.6908 0.041 Uiso 1 1 calc R . . .
N22 N 0.3339(2) 1.51547(18) 0.57975(19) 0.0354(4) Uani 1 1 d . . . .
H22 H 0.4196 1.5588 0.5745 0.043 Uiso 1 1 calc R . . .
N30 N 0.1526(3) 0.8652(2) 0.23827(18) 0.0374(4) Uani 1 1 d . . . .
N31 N 0.0607(3) 0.8336(3) 0.0394(2) 0.0559(7) Uani 1 1 d . . . .
H31 H 0.0000 0.8356 -0.0309 0.067 Uiso 1 1 calc R . . .
C10 C 0.3420(2) 0.95502(19) 0.69075(17) 0.0245(4) Uani 1 1 d . . . .
C11 C 0.4027(3) 0.9726(2) 0.81977(18) 0.0306(4) Uani 1 1 d . . . .
C12 C 0.6393(2) 0.8773(2) 0.79835(18) 0.0284(4) Uani 1 1 d . . . .
C13 C 0.4324(2) 0.89394(19) 0.61880(17) 0.0233(3) Uani 1 1 d . . . .
C20 C 0.1498(2) 1.32241(19) 0.53067(19) 0.0259(4) Uani 1 1 d . . . .
C21 C 0.0544(2) 1.3824(2) 0.59926(19) 0.0275(4) Uani 1 1 d . . . .
C22 C 0.2521(3) 1.5734(2) 0.6501(2) 0.0352(5) Uani 1 1 d . . . .
C23 C 0.2926(3) 1.39504(19) 0.5167(2) 0.0284(4) Uani 1 1 d . . . .
C30 C 0.0321(4) 0.8772(3) 0.1411(3) 0.0513(7) Uani 1 1 d . . . .
H30 H -0.0604 0.9120 0.1449 0.062 Uiso 1 1 calc R . . .
C31 C 0.2050(4) 0.7847(3) 0.0678(2) 0.0471(6) Uani 1 1 d . . . .
C32 C 0.2913(5) 0.7295(4) -0.0020(3) 0.0595(8) Uani 1 1 d . . . .
H32 H 0.2540 0.7172 -0.0843 0.071 Uiso 1 1 calc R . . .
C33 C 0.4369(5) 0.6937(4) 0.0583(4) 0.0707(10) Uani 1 1 d . . . .
H33 H 0.4993 0.6565 0.0152 0.085 Uiso 1 1 calc R . . .
C34 C 0.4923(5) 0.7120(4) 0.1821(3) 0.0646(9) Uani 1 1 d . . . .
H34 H 0.5911 0.6875 0.2186 0.077 Uiso 1 1 calc R . . .
C35 C 0.4053(4) 0.7654(3) 0.2521(3) 0.0509(7) Uani 1 1 d . . . .
H35 H 0.4419 0.7755 0.3345 0.061 Uiso 1 1 calc R . . .
C36 C 0.2586(3) 0.8035(3) 0.1923(2) 0.0400(5) Uani 1 1 d . . . .
O1S O 0.0717(3) 0.3701(2) 0.2201(3) 0.0665(7) Uani 1 1 d . . . .
H1SA H 0.1063 0.3014 0.2123 0.100 Uiso 0.5 1 calc R P A 2
H1S H 0.0900 0.2964 0.2069 0.100 Uiso 0.5 1 calc R P A 1
C1SB C 0.1276(15) 0.4545(12) 0.1499(11) 0.091(3) Uiso 0.5 1 d . P B 2
H1SB H 0.0515 0.4464 0.0731 0.136 Uiso 0.5 1 d R P B 2
H1SC H 0.2286 0.4334 0.1414 0.136 Uiso 0.5 1 d R P B 2
H1SD H 0.1405 0.5410 0.1875 0.136 Uiso 0.5 1 d R P B 2
C1SA C 0.1885(13) 0.4552(10) 0.1959(10) 0.078(2) Uiso 0.5 1 d . P B 1
H1SE H 0.1484 0.4792 0.1179 0.117 Uiso 0.5 1 d R P B 1
H1SF H 0.2829 0.4143 0.1998 0.117 Uiso 0.5 1 d R P B 1
H1SG H 0.2143 0.5303 0.2532 0.117 Uiso 0.5 1 d R P B 1

loop_
_atom_site_aniso_label
_atom_site_aniso_U_11
_atom_site_aniso_U_22
_atom_site_aniso_U_33
_atom_site_aniso_U_23
_atom_site_aniso_U_13
_atom_site_aniso_U_12
Cd 0.02076(8) 0.02954(9) 0.01927(8) -0.00309(5) 0.00489(5) 0.00467(5)
O10 0.0265(7) 0.0495(9) 0.0189(6) -0.0052(6) 0.0046(5) 0.0091(6)
O11 0.0309(8) 0.0582(11) 0.0270(8) -0.0055(7) 0.0055(6) 0.0208(7)
O12 0.0459(10) 0.0804(14) 0.0212(7) -0.0038(8) 0.0068(7) 0.0352(10)
O13 0.0340(8) 0.0645(12) 0.0301(8) 0.0024(8) 0.0032(7) 0.0243(8)
O20 0.0434(9) 0.0331(8) 0.0622(12) -0.0118(8) 0.0361(9) -0.0049(7)
O21 0.0440(9) 0.0271(7) 0.0490(10) -0.0072(7) 0.0286(8) 0.0011(6)
O22 0.0329(8) 0.0356(8) 0.0498(10) -0.0045(7) 0.0237(7) -0.0001(6)
O23 0.0719(14) 0.0324(9) 0.0660(13) -0.0172(9) 0.0440(12) -0.0133(9)
N10 0.0232(7) 0.0336(9) 0.0228(8) -0.0020(6) 0.0048(6) 0.0071(6)
N11 0.0311(9) 0.0468(11) 0.0170(7) -0.0018(7) 0.0028(6) 0.0156(8)
N12 0.0218(7) 0.0361(9) 0.0209(7) -0.0028(6) 0.0061(6) 0.0068(6)
N20 0.0301(8) 0.0266(8) 0.0333(9) -0.0025(7) 0.0153(7) 0.0014(6)
N21 0.0398(10) 0.0266(8) 0.0416(10) -0.0030(7) 0.0244(9) 0.0035(7)
N22 0.0370(10) 0.0268(8) 0.0460(11) -0.0059(8) 0.0242(9) -0.0046(7)
N30 0.0503(12) 0.0413(10) 0.0276(9) 0.0044(8) 0.0192(9) 0.0166(9)
N31 0.0549(15) 0.0790(19) 0.0303(11) 0.0004(11) 0.0064(10) 0.0129(13)
C10 0.0238(8) 0.0304(9) 0.0183(8) -0.0025(7) 0.0048(7) 0.0070(7)
C11 0.0305(10) 0.0412(11) 0.0190(8) -0.0018(8) 0.0035(7) 0.0142(8)
C12 0.0258(9) 0.0355(10) 0.0226(9) -0.0011(7) 0.0045(7) 0.0082(7)
C13 0.0220(8) 0.0265(8) 0.0203(8) -0.0012(7) 0.0056(6) 0.0029(6)
C20 0.0259(8) 0.0252(9) 0.0288(9) -0.0009(7) 0.0132(7) 0.0026(7)
C21 0.0277(9) 0.0274(9) 0.0296(10) 0.0009(7) 0.0127(8) 0.0045(7)
C22 0.0447(12) 0.0264(9) 0.0387(12) -0.0017(8) 0.0224(10) 0.0004(8)
C23 0.0298(9) 0.0242(9) 0.0332(10) -0.0019(7) 0.0148(8) 0.0014(7)
C30 0.0522(16) 0.0662(19) 0.0372(14) 0.0026(13) 0.0139(12) 0.0159(14)
C31 0.0498(15) 0.0547(16) 0.0353(13) -0.0041(11) 0.0144(11) 0.0027(12)
C32 0.067(2) 0.076(2) 0.0379(14) -0.0075(14) 0.0229(14) 0.0082(17)
C33 0.074(2) 0.088(3) 0.059(2) -0.0074(19) 0.0341(19) 0.021(2)
C34 0.0574(19) 0.082(2) 0.059(2) 0.0007(18) 0.0210(16) 0.0245(17)
C35 0.0505(16) 0.0590(17) 0.0447(15) -0.0011(13) 0.0169(12) 0.0128(13)
C36 0.0436(13) 0.0425(13) 0.0341(12) -0.0009(10) 0.0133(10) 0.0049(10)
O1S 0.0731(16) 0.0623(14) 0.0796(17) 0.0031(13) 0.0435(14) 0.0274(12)

loop_
_atom_type_symbol
_atom_type_description
_atom_type_scat_dispersion_real
_atom_type_scat_dispersion_imag
_atom_type_scat_source
C C 0.0033 0.0016 'International Tables Vol C Tables 4.2.6.8 and 6.1.1.4'
H H 0.0000 0.0000 'International Tables Vol C Tables 4.2.6.8 and 6.1.1.4'
Cd Cd -0.8075 1.2024 'International Tables Vol C Tables 4.2.6.8 and 6.1.1.4'
N N 0.0061 0.0033 'International Tables Vol C Tables 4.2.6.8 and 6.1.1.4'
O O 0.0106 0.0060 'International Tables Vol C Tables 4.2.6.8 and 6.1.1.4'

loop_
_geom_angle_atom_site_label_1
_geom_angle_atom_site_label_2
_geom_angle_atom_site_label_3
_geom_angle
_geom_angle_site_symmetry_1
_geom_angle_site_symmetry_3
O10 Cd O21 96.42(6) . .
O10 Cd O22 84.95(6) . 2_576
O10 Cd N10 69.13(6) . .
O10 Cd N20 118.09(6) . 2_576
O11 Cd O10 169.62(7) 2_576 .
O11 Cd O21 76.46(7) 2_576 .
O11 Cd O22 101.09(7) 2_576 2_576
O11 Cd N10 115.10(6) 2_576 .
O11 Cd N20 72.26(7) 2_576 2_576
O21 Cd N20 120.23(5) . 2_576
O22 Cd O21 172.18(6) 2_576 .
O22 Cd N20 65.20(6) 2_576 2_576
N10 Cd O21 73.77(6) . .
N10 Cd O22 113.80(7) . 2_576
N10 Cd N20 75.48(6) . 2_576
N30 Cd O10 91.37(7) . .
N30 Cd O11 81.52(7) . 2_576
N30 Cd O21 92.43(7) . .
N30 Cd O22 79.82(7) . 2_576
N30 Cd N10 154.07(8) . .
N30 Cd N20 130.12(7) . 2_576
C13 O10 Cd 115.79(13) . .
N10 O11 Cd 119.99(13) . 2_576
N20 O21 Cd 114.93(13) . .
C21 O22 Cd 118.22(14) . 2_576
O11 N10 Cd 124.63(13) . .
O11 N10 C10 119.20(17) . .
C10 N10 Cd 115.84(13) . .
C11 N11 H11 116.8 . .
C12 N11 H11 116.8 . .
C12 N11 C11 126.34(18) . .
C12 N12 H12 117.3 . .
C13 N12 H12 117.3 . .
C13 N12 C12 125.38(17) . .
O21 N20 Cd 124.28(13) . 2_576
O21 N20 C20 119.90(17) . .
C20 N20 Cd 114.78(13) . 2_576
C21 N21 H21 117.2 . .
C21 N21 C22 125.62(18) . .
C22 N21 H21 117.2 . .
C22 N22 H22 116.7 . .
C22 N22 C23 126.54(19) . .
C23 N22 H22 116.7 . .
C30 N30 Cd 120.64(18) . .
C30 N30 C36 103.8(2) . .
C36 N30 Cd 133.69(18) . .
C30 N31 H31 126.2 . .
C30 N31 C31 107.6(3) . .
C31 N31 H31 126.2 . .
N10 C10 C11 125.96(18) . .
N10 C10 C13 113.77(17) . .
C13 C10 C11 120.22(17) . .
O12 C11 N11 120.16(19) . .
O12 C11 C10 125.1(2) . .
N11 C11 C10 114.73(17) . .
O13 C12 N11 122.1(2) . .
O13 C12 N12 121.32(19) . .
N11 C12 N12 116.56(18) . .
O10 C13 N12 119.72(18) . .
O10 C13 C10 123.85(18) . .
N12 C13 C10 116.42(17) . .
N20 C20 C21 113.70(17) . .
N20 C20 C23 126.27(18) . .
C21 C20 C23 119.96(17) . .
O22 C21 N21 119.67(19) . .
O22 C21 C20 123.88(19) . .
N21 C21 C20 116.45(18) . .
O23 C22 N21 122.0(2) . .
O23 C22 N22 122.3(2) . .
N22 C22 N21 115.73(19) . .
O20 C23 N22 119.37(19) . .
O20 C23 C20 125.27(19) . .
N22 C23 C20 115.36(18) . .
N30 C30 H30 123.6 . .
N31 C30 N30 112.8(3) . .
N31 C30 H30 123.6 . .
N31 C31 C32 131.9(3) . .
N31 C31 C36 105.2(2) . .
C32 C31 C36 122.9(3) . .
C31 C32 H32 122.0 . .
C31 C32 C33 115.9(3) . .
C33 C32 H32 122.0 . .
C32 C33 H33 119.1 . .
C32 C33 C34 121.9(3) . .
C34 C33 H33 119.1 . .
C33 C34 H34 118.8 . .
C35 C34 C33 122.4(3) . .
C35 C34 H34 118.8 . .
C34 C35 H35 121.8 . .
C34 C35 C36 116.4(3) . .
C36 C35 H35 121.8 . .
N30 C36 C31 110.5(2) . .
N30 C36 C35 129.0(2) . .
C31 C36 C35 120.5(3) . .
C1SB O1S H1SA 109.5 . .
C1SA O1S H1S 109.5 . .
O1S C1SB H1SB 109.5 . .
O1S C1SB H1SC 109.5 . .
O1S C1SB H1SD 109.5 . .
H1SB C1SB H1SC 109.5 . .
H1SB C1SB H1SD 109.5 . .
H1SC C1SB H1SD 109.5 . .
O1S C1SA H1SE 109.5 . .
O1S C1SA H1SF 109.5 . .
O1S C1SA H1SG 109.5 . .
H1SE C1SA H1SF 109.5 . .
H1SE C1SA H1SG 109.5 . .
H1SF C1SA H1SG 109.5 . .

loop_
_geom_bond_atom_site_label_1
_geom_bond_atom_site_label_2
_geom_bond_distance
_geom_bond_site_symmetry_2
Cd O10 2.3274(16) .
Cd O11 2.2892(16) 2_576
Cd O21 2.4799(17) .
Cd O22 2.4007(17) 2_576
Cd N10 2.3933(17) .
Cd N20 2.5798(18) 2_576
Cd N30 2.2763(19) .
O10 C13 1.234(2) .
O11 Cd 2.2892(16) 2_576
O11 N10 1.280(2) .
O12 C11 1.222(3) .
O13 C12 1.222(3) .
O20 C23 1.223(3) .
O21 N20 1.277(2) .
O22 Cd 2.4007(17) 2_576
O22 C21 1.234(3) .
O23 C22 1.205(3) .
N10 C10 1.314(3) .
N11 H11 0.8600 .
N11 C11 1.380(3) .
N11 C12 1.363(3) .
N12 H12 0.8600 .
N12 C12 1.370(3) .
N12 C13 1.356(2) .
N20 Cd 2.5798(18) 2_576
N20 C20 1.328(3) .
N21 H21 0.8600 .
N21 C21 1.367(3) .
N21 C22 1.380(3) .
N22 H22 0.8600 .
N22 C22 1.373(3) .
N22 C23 1.376(3) .
N30 C30 1.359(4) .
N30 C36 1.378(3) .
N31 H31 0.8600 .
N31 C30 1.340(4) .
N31 C31 1.379(4) .
C10 C11 1.459(3) .
C10 C13 1.456(3) .
C20 C21 1.456(3) .
C20 C23 1.458(3) .
C30 H30 0.9300 .
C31 C32 1.385(4) .
C31 C36 1.404(4) .
C32 H32 0.9300 .
C32 C33 1.389(6) .
C33 H33 0.9300 .
C33 C34 1.398(6) .
C34 H34 0.9300 .
C34 C35 1.383(4) .
C35 H35 0.9300 .
C35 C36 1.405(4) .
O1S H1SA 0.8200 .
O1S H1S 0.8200 .
O1S C1SB 1.412(12) .
O1S C1SA 1.401(10) .
C1SB H1SB 0.9600 .
C1SB H1SC 0.9600 .
C1SB H1SD 0.9600 .
C1SA H1SE 0.9600 .
C1SA H1SF 0.9600 .
C1SA H1SG 0.9599 .

loop_
_geom_hbond_atom_site_label_D
_geom_hbond_atom_site_label_H
_geom_hbond_atom_site_label_A
_geom_hbond_distance_DH
_geom_hbond_distance_HA
_geom_hbond_distance_DA
_geom_hbond_angle_DHA
_geom_hbond_site_symmetry_A
N11 H11 O12 0.86 1.96 2.818(2) 172.2 2_677
N12 H12 O20 0.86 2.21 2.824(2) 128.3 2_676
N12 H12 O21 0.86 2.02 2.807(2) 151.1 2_676
N21 H21 O1S 0.86 1.95 2.807(3) 178.5 2_576
C30 H30 O11 0.93 2.25 2.852(3) 121.6 2_576

loop_
_geom_torsion_atom_site_label_1
_geom_torsion_atom_site_label_2
_geom_torsion_atom_site_label_3
_geom_torsion_atom_site_label_4
_geom_torsion
_geom_torsion_site_symmetry_1
_geom_torsion_site_symmetry_4
Cd O10 C13 N12 172.75(14) . .
Cd O10 C13 C10 -8.9(3) . .
Cd O11 N10 Cd -6.3(2) 2_576 .
Cd O11 N10 C10 -179.41(15) 2_576 .
Cd O21 N20 Cd -8.6(2) . 2_576
Cd O21 N20 C20 159.09(17) . .
Cd O22 C21 N21 -159.18(17) 2_576 .
Cd O22 C21 C20 21.3(3) 2_576 .
Cd N10 C10 C11 -166.79(18) . .
Cd N10 C10 C13 10.6(2) . .
Cd N20 C20 C21 -10.5(2) 2_576 .
Cd N20 C20 C23 166.55(18) 2_576 .
Cd N30 C30 N31 -169.8(2) . .
Cd N30 C36 C31 166.9(2) . .
Cd N30 C36 C35 -15.6(5) . .
O11 N10 C10 C11 6.9(3) . .
O11 N10 C10 C13 -175.66(19) . .
O21 N20 C20 C21 -179.3(2) . .
O21 N20 C20 C23 -2.3(4) . .
N10 C10 C11 O12 1.6(4) . .
N10 C10 C11 N11 179.2(2) . .
N10 C10 C13 O10 -1.4(3) . .
N10 C10 C13 N12 177.01(18) . .
N20 C20 C21 O22 -6.3(3) . .
N20 C20 C21 N21 174.1(2) . .
N20 C20 C23 O20 7.8(4) . .
N20 C20 C23 N22 -171.7(2) . .
N31 C31 C32 C33 178.3(4) . .
N31 C31 C36 N30 -1.7(3) . .
N31 C31 C36 C35 -179.4(3) . .
C11 N11 C12 O13 -178.7(2) . .
C11 N11 C12 N12 1.3(4) . .
C11 C10 C13 O10 176.2(2) . .
C11 C10 C13 N12 -5.4(3) . .
C12 N11 C11 O12 177.9(3) . .
C12 N11 C11 C10 0.2(4) . .
C12 N12 C13 O10 -174.1(2) . .
C12 N12 C13 C10 7.4(3) . .
C13 N12 C12 O13 174.6(2) . .
C13 N12 C12 N11 -5.4(3) . .
C13 C10 C11 O12 -175.7(2) . .
C13 C10 C11 N11 1.9(3) . .
C21 N21 C22 O23 -174.3(3) . .
C21 N21 C22 N22 5.6(4) . .
C21 C20 C23 O20 -175.3(2) . .
C21 C20 C23 N22 5.1(3) . .
C22 N21 C21 O22 177.9(2) . .
C22 N21 C21 C20 -2.5(4) . .
C22 N22 C23 O20 178.4(3) . .
C22 N22 C23 C20 -2.0(4) . .
C23 N22 C22 O23 176.8(3) . .
C23 N22 C22 N21 -3.1(4) . .
C23 C20 C21 O22 176.5(2) . .
C23 C20 C21 N21 -3.1(3) . .
C30 N30 C36 C31 2.9(3) . .
C30 N30 C36 C35 -179.6(3) . .
C30 N31 C31 C32 -179.3(4) . .
C30 N31 C31 C36 -0.4(4) . .
C31 N31 C30 N30 2.3(4) . .
C31 C32 C33 C34 0.2(6) . .
C32 C31 C36 N30 177.4(3) . .
C32 C31 C36 C35 -0.4(5) . .
C32 C33 C34 C35 0.7(7) . .
C33 C34 C35 C36 -1.5(6) . .
C34 C35 C36 N30 -176.0(3) . .
C34 C35 C36 C31 1.3(5) . .
C36 N30 C30 N31 -3.3(4) . .
C36 C31 C32 C33 -0.4(5) . .
